data_7007823
loop_
_publ_author_name
'Laromaine, Anna'
'Teixidor, Francesc'
'Kivek\"as, Raikko'
'Sillanp\"a\"a, Reijo'
'Arca, Massimiliano'
'Lippolis, Vito'
'Crespo, Eul\`alia'
'Vi\~nas, Clara'

_publ_section_title
;
 Synthesis, reactivity and structural studies of selenide bridged
 carboranyl compounds.
;
_journal_issue 44
_journal_name_full 'Dalton transactions (Cambridge, England : 2003)'
_journal_page_first 5240
_journal_page_last 5247
_journal_paper_doi 10.1039/b610944f
_journal_year 2006
_chemical_formula_moiety 'C16 H30 B20 Se2'
_chemical_formula_sum 'C16 H30 B20 Se2'
_chemical_formula_weight 596.52
_chemical_name_systematic
;
?
;
_space_group_IT_number 7
_symmetry_cell_setting monoclinic
_symmetry_space_group_name_Hall 'P -2yc'
_symmetry_space_group_name_H-M 'P 1 c 1'
_atom_sites_solution_hydrogens geom
_atom_sites_solution_primary direct
_atom_sites_solution_secondary difmap
_audit_creation_method SHELXL-97
_cell_angle_alpha 90.00
_cell_angle_beta 91.717(5)
_cell_angle_gamma 90.00
_cell_formula_units_Z 2
_cell_length_a 8.0368(4)
_cell_length_b 12.3095(5)
_cell_length_c 14.0307(7)
_cell_measurement_reflns_used 3905
_cell_measurement_temperature 173(2)
_cell_measurement_theta_max 25.682
_cell_measurement_theta_min 0.407
_cell_volume 1387.42(11)
_computing_cell_refinement 'HKL Scalepack (Otwinowsky & Minor, 1997)'
_computing_data_collection 'Collect (Nonius BV, 1997-2000)'
_computing_data_reduction
;
HKL Denzo and Scalepack (Otwinowsky & Minor, 1997)
;
_computing_molecular_graphics 'SHELXTL/PC (Sheldrick, 1990)'
_computing_publication_material 'SHELXL-97 (Sheldrick, 1997)'
_computing_structure_refinement 'SHELXL-97 (Sheldrick, 1997)'
_computing_structure_solution 'SHELXS-97 (Sheldrick, 1990)'
_diffrn_ambient_temperature 173(2)
_diffrn_detector 'CCD plate'
_diffrn_detector_area_resol_mean 9
_diffrn_measured_fraction_theta_full 0.995
_diffrn_measured_fraction_theta_max 0.995
_diffrn_measurement_device '95mm CCD camera on \k-goniostat'
_diffrn_measurement_device_type KappaCCD
_diffrn_measurement_method 'CCD rotation images, thick slices'
_diffrn_radiation_monochromator 'horizonally mounted graphite crystal'
_diffrn_radiation_probe x-ray
_diffrn_radiation_type Mok\a
_diffrn_radiation_wavelength 0.71073
_diffrn_reflns_av_R_equivalents 0.0509
_diffrn_reflns_av_sigmaI/netI 0.0770
_diffrn_reflns_limit_h_max 8
_diffrn_reflns_limit_h_min -9
_diffrn_reflns_limit_k_max 13
_diffrn_reflns_limit_k_min -14
_diffrn_reflns_limit_l_max 15
_diffrn_reflns_limit_l_min -17
_diffrn_reflns_number 7433
_diffrn_reflns_theta_full 25.64
_diffrn_reflns_theta_max 25.64
_diffrn_reflns_theta_min 2.90
_diffrn_source 'Enraf Nonius FR590'
_diffrn_standards_decay_% <1
_exptl_absorpt_coefficient_mu 2.675
_exptl_absorpt_correction_type none
_exptl_crystal_colour colourless
_exptl_crystal_density_diffrn 1.428
_exptl_crystal_density_method 'not measured'
_exptl_crystal_description prism
_exptl_crystal_F_000 588
_exptl_crystal_size_max 0.22
_exptl_crystal_size_mid 0.16
_exptl_crystal_size_min 0.12
_refine_diff_density_max 0.486
_refine_diff_density_min -0.429
_refine_diff_density_rms 0.097
_refine_ls_abs_structure_details 'Flack H D (1983), Acta Cryst. A39, 876-881'
_refine_ls_abs_structure_Flack -0.001(12)
_refine_ls_extinction_method none
_refine_ls_goodness_of_fit_ref 1.026
_refine_ls_hydrogen_treatment constr
_refine_ls_matrix_type full
_refine_ls_number_parameters 341
_refine_ls_number_reflns 4390
_refine_ls_number_restraints 24
_refine_ls_restrained_S_all 1.027
_refine_ls_R_factor_all 0.0505
_refine_ls_R_factor_gt 0.0374
_refine_ls_shift/su_max 0.001
_refine_ls_shift/su_mean 0.000
_refine_ls_structure_factor_coef Fsqd
_refine_ls_weighting_details
;
w=1/[\s^2^(Fo^2^)+(0.0227P)^2^+0.0000P] where P=(Fo^2^+2Fc^2^)/3
;
_refine_ls_weighting_scheme calc
_refine_ls_wR_factor_gt 0.0690
_refine_ls_wR_factor_ref 0.0730
_reflns_number_gt 3840
_reflns_number_total 4390
_reflns_threshold_expression >2sigma(I)
_cod_data_source_file b610944f.txt
_cod_data_source_block compound_3
_cod_original_sg_symbol_H-M 'P c'
_cod_database_code 7007823

loop_
_symmetry_equiv_pos_as_xyz
'x, y, z'
'x, -y, z+1/2'

loop_
_atom_site_label
_atom_site_type_symbol
_atom_site_fract_x
_atom_site_fract_y
_atom_site_fract_z
_atom_site_U_iso_or_equiv
_atom_site_adp_type
_atom_site_occupancy
_atom_site_calc_flag
_atom_site_refinement_flags
_atom_site_disorder_assembly
_atom_site_disorder_group
Se1 Se 0.3300 0.81725(4) 1.0000 0.01301(13) Uani 1 d . . .
Se2 Se 0.36657(9) 0.63873(4) 0.95599(5) 0.01301(13) Uani 1 d . . .
C1 C 0.5575(6) 0.8678(4) 1.0206(3) 0.0087(10) Uani 1 d . . .
C2 C 0.6122(6) 0.9009(4) 1.1369(3) 0.0099(11) Uani 1 d . . .
B3 B 0.6950(7) 0.7860(5) 1.0842(4) 0.0145(14) Uani 1 d . . .
H3 H 0.6662 0.7012 1.1074 0.017 Uiso 1 calc R . .
B4 B 0.7234(7) 0.8194(5) 0.9622(4) 0.0137(13) Uani 1 d . . .
H4 H 0.7159 0.7559 0.9051 0.016 Uiso 1 calc R . .
B5 B 0.6479(8) 0.9540(5) 0.9428(4) 0.0174(14) Uani 1 d . . .
H5 H 0.5903 0.9795 0.8727 0.021 Uiso 1 calc R . .
B6 B 0.5719(7) 1.0012(4) 1.0523(4) 0.0131(13) Uani 1 d . . .
H6 H 0.4614 1.0565 1.0544 0.016 Uiso 1 calc R . .
B7 B 0.8194(7) 0.8775(5) 1.1552(4) 0.0181(14) Uani 1 d . . .
H7 H 0.8767 0.8522 1.2255 0.022 Uiso 1 calc R . .
B8 B 0.8935(8) 0.8272(5) 1.0466(5) 0.0200(15) Uani 1 d U . .
H8 H 1.0000 0.7686 1.0451 0.024 Uiso 1 calc R . .
B9 B 0.8646(10) 0.9315(4) 0.9579(6) 0.0250(14) Uani 1 d . . .
H9 H 0.9517 0.9421 0.8978 0.030 Uiso 1 calc R . .
B10 B 0.7701(8) 1.0451(5) 1.0146(4) 0.0181(14) Uani 1 d . . .
H10 H 0.7946 1.1308 0.9921 0.022 Uiso 1 calc R . .
B11 B 0.7407(8) 1.0117(5) 1.1376(4) 0.0174(14) Uani 1 d . . .
H11 H 0.7440 1.0745 1.1953 0.021 Uiso 1 calc R . .
B12 B 0.9225(8) 0.9660(5) 1.0775(5) 0.0223(15) Uani 1 d . . .
H12 H 1.0490 0.9995 1.0959 0.027 Uiso 1 calc R . .
C13 C 0.4924(6) 0.8819(4) 1.2150(4) 0.0104(12) Uani 1 d U . .
C14 C 0.3533(7) 0.9472(4) 1.2250(4) 0.0174(13) Uani 1 d . . .
H14 H 0.3292 1.0023 1.1792 0.021 Uiso 1 calc R . .
C15 C 0.2496(7) 0.9332(5) 1.3006(4) 0.0274(15) Uani 1 d . . .
H15 H 0.1541 0.9781 1.3062 0.033 Uiso 1 calc R . .
C16 C 0.2843(8) 0.8540(5) 1.3685(4) 0.0331(16) Uani 1 d . . .
H16 H 0.2138 0.8455 1.4211 0.040 Uiso 1 calc R . .
C17 C 0.4198(9) 0.7880(5) 1.3598(4) 0.0251(16) Uani 1 d . . .
H17 H 0.4428 0.7333 1.4062 0.030 Uiso 1 calc R . .
C18 C 0.5252(7) 0.8008(5) 1.2826(4) 0.0213(14) Uani 1 d . . .
H18 H 0.6187 0.7543 1.2763 0.026 Uiso 1 calc R . .
C21 C 0.3443(6) 0.6428(4) 0.8173(3) 0.0117(11) Uani 1 d . . .
C22 C 0.1765(6) 0.5706(4) 0.7682(3) 0.0101(11) Uani 1 d . . .
B23 B 0.1795(8) 0.7115(5) 0.7648(4) 0.0132(14) Uani 1 d U . .
H23 H 0.0912 0.7630 0.8053 0.016 Uiso 1 calc R . .
B24 B 0.3901(8) 0.7508(5) 0.7476(4) 0.0180(15) Uani 1 d . . .
H24 H 0.4400 0.8301 0.7752 0.022 Uiso 1 calc R . .
B25 B 0.5154(8) 0.6298(5) 0.7488(4) 0.0183(14) Uani 1 d . . .
H25 H 0.6473 0.6287 0.7769 0.022 Uiso 1 calc R . .
B26 B 0.3781(7) 0.5182(5) 0.7669(4) 0.0143(13) Uani 1 d . . .
H26 H 0.4184 0.4448 0.8088 0.017 Uiso 1 calc R . .
B27 B 0.1125(9) 0.6321(5) 0.6638(4) 0.0183(15) Uani 1 d U . .
H27 H -0.0195 0.6332 0.6358 0.022 Uiso 1 calc R . .
B28 B 0.2493(9) 0.7440(5) 0.6499(4) 0.0207(15) Uani 1 d . . .
H28 H 0.2060 0.8195 0.6122 0.025 Uiso 1 calc R . .
B29 B 0.4559(9) 0.6934(5) 0.6385(5) 0.0211(15) Uani 1 d . . .
H29 H 0.5492 0.7349 0.5933 0.025 Uiso 1 calc R . .
B30 B 0.4475(9) 0.5489(5) 0.6491(4) 0.0220(16) Uani 1 d . . .
H30 H 0.5351 0.4943 0.6111 0.026 Uiso 1 calc R . .
B31 B 0.2372(8) 0.5117(5) 0.6649(4) 0.0163(14) Uani 1 d . . .
H31 H 0.1866 0.4324 0.6378 0.020 Uiso 1 calc R . .
B32 B 0.2867(10) 0.6199(5) 0.5877(5) 0.0237(17) Uani 1 d . . .
H32 H 0.2691 0.6129 0.5084 0.028 Uiso 1 calc R . .
C33 C 0.0579(6) 0.5130(4) 0.8319(3) 0.0131(12) Uani 1 d . . .
C34 C 0.0467(7) 0.4007(4) 0.8287(4) 0.0194(12) Uani 1 d . . .
H34 H 0.1162 0.3610 0.7875 0.023 Uiso 1 calc R . .
C35 C -0.0645(7) 0.3459(4) 0.8846(4) 0.0255(14) Uani 1 d . . .
H35 H -0.0699 0.2688 0.8818 0.031 Uiso 1 calc R . .
C36 C -0.1667(7) 0.4010(5) 0.9439(5) 0.0275(15) Uani 1 d . . .
H36 H -0.2428 0.3627 0.9822 0.033 Uiso 1 calc R . .
C37 C -0.1580(7) 0.5135(4) 0.9476(4) 0.0271(14) Uani 1 d . . .
H37 H -0.2284 0.5528 0.9885 0.032 Uiso 1 calc R . .
C38 C -0.0462(7) 0.5686(5) 0.8915(4) 0.0234(14) Uani 1 d . . .
H38 H -0.0413 0.6457 0.8941 0.028 Uiso 1 calc R . .

loop_
_atom_site_aniso_label
_atom_site_aniso_U_11
_atom_site_aniso_U_22
_atom_site_aniso_U_33
_atom_site_aniso_U_23
_atom_site_aniso_U_13
_atom_site_aniso_U_12
Se1 0.0077(3) 0.0177(3) 0.0137(3) -0.0069(2) 0.00056(19) 0.0000(2)
Se2 0.0196(3) 0.0121(3) 0.0073(2) 0.0013(2) -0.0010(2) -0.0037(2)
C1 0.007(3) 0.013(2) 0.007(2) -0.002(2) 0.0026(19) 0.002(2)
C2 0.013(3) 0.010(3) 0.007(3) 0.002(2) -0.003(2) -0.001(2)
B3 0.009(3) 0.014(3) 0.021(3) 0.006(3) -0.002(3) -0.001(2)
B4 0.005(3) 0.019(3) 0.017(3) -0.003(3) 0.002(2) 0.001(2)
B5 0.022(4) 0.017(3) 0.013(3) 0.007(3) 0.005(3) -0.004(3)
B6 0.015(3) 0.010(3) 0.014(3) -0.002(3) 0.000(2) -0.004(2)
B7 0.009(3) 0.022(3) 0.024(3) 0.001(3) -0.004(3) -0.003(3)
B8 0.007(3) 0.025(3) 0.029(3) 0.003(3) 0.005(2) 0.000(2)
B9 0.022(4) 0.025(3) 0.028(3) -0.001(4) 0.011(3) -0.001(4)
B10 0.018(4) 0.017(3) 0.020(3) 0.005(3) 0.002(3) -0.007(3)
B11 0.018(4) 0.018(3) 0.016(3) 0.000(3) -0.001(3) -0.008(3)
B12 0.017(4) 0.020(3) 0.029(4) -0.001(3) 0.004(3) -0.012(3)
C13 0.009(2) 0.014(2) 0.008(2) -0.0050(18) -0.0011(18) -0.0047(18)
C14 0.018(3) 0.022(3) 0.013(3) -0.004(3) 0.000(2) -0.003(3)
C15 0.017(4) 0.042(4) 0.023(3) -0.011(3) 0.000(3) -0.003(3)
C16 0.037(4) 0.042(4) 0.021(3) -0.009(3) 0.013(3) -0.025(3)
C17 0.040(4) 0.023(3) 0.012(3) 0.004(3) 0.004(3) -0.012(3)
C18 0.026(4) 0.019(3) 0.019(3) -0.008(3) -0.002(3) -0.002(3)
C21 0.020(3) 0.007(2) 0.009(3) -0.001(2) 0.005(2) -0.001(2)
C22 0.011(3) 0.013(3) 0.007(2) -0.004(2) -0.003(2) 0.000(2)
B23 0.017(3) 0.006(3) 0.017(3) 0.000(2) -0.001(2) -0.001(2)
B24 0.026(4) 0.015(4) 0.013(3) 0.005(3) 0.001(3) -0.002(3)
B25 0.023(4) 0.019(3) 0.012(3) -0.004(3) 0.006(3) 0.000(3)
B26 0.016(4) 0.013(3) 0.013(3) 0.001(3) 0.001(3) 0.002(3)
B27 0.028(3) 0.019(3) 0.007(3) 0.003(2) -0.004(2) -0.001(2)
B28 0.036(5) 0.015(3) 0.012(3) 0.006(3) -0.003(3) -0.001(3)
B29 0.032(4) 0.020(3) 0.011(3) 0.000(3) 0.007(3) -0.005(3)
B30 0.039(5) 0.016(3) 0.012(3) 0.000(3) 0.014(3) -0.003(3)
B31 0.028(4) 0.014(3) 0.007(3) 0.002(3) 0.000(3) 0.001(3)
B32 0.038(5) 0.025(4) 0.008(3) -0.002(3) 0.001(3) -0.004(3)
C33 0.013(3) 0.016(3) 0.010(3) 0.000(2) -0.001(2) 0.001(2)
C34 0.031(4) 0.012(3) 0.015(3) 0.002(2) 0.002(2) -0.006(2)
C35 0.030(4) 0.021(3) 0.025(3) 0.005(3) 0.003(3) -0.010(3)
C36 0.013(4) 0.034(3) 0.035(4) 0.007(3) -0.002(3) -0.008(3)
C37 0.016(4) 0.034(3) 0.032(3) 0.004(3) 0.009(3) 0.004(3)
C38 0.021(3) 0.026(3) 0.023(3) 0.000(3) -0.001(3) 0.002(3)

loop_
_atom_type_symbol
_atom_type_description
_atom_type_scat_dispersion_real
_atom_type_scat_dispersion_imag
_atom_type_scat_source
C C 0.0033 0.0016 'International Tables Vol C Tables 4.2.6.8 and 6.1.1.4'
H H 0.0000 0.0000 'International Tables Vol C Tables 4.2.6.8 and 6.1.1.4'
B B 0.0013 0.0007 'International Tables Vol C Tables 4.2.6.8 and 6.1.1.4'
Se Se -0.0929 2.2259 'International Tables Vol C Tables 4.2.6.8 and 6.1.1.4'

loop_
_geom_angle_atom_site_label_1
_geom_angle_atom_site_label_2
_geom_angle_atom_site_label_3
_geom_angle
_geom_angle_site_symmetry_1
_geom_angle_site_symmetry_3
_geom_angle_publ_flag
C1 Se1 Se2 102.58(13) . . ?
C21 Se2 Se1 103.54(14) . . ?
B4 C1 B5 63.3(3) . . ?
B4 C1 B6 114.6(4) . . ?
B5 C1 B6 62.6(3) . . ?
B4 C1 B3 62.8(3) . . ?
B5 C1 B3 114.6(4) . . ?
B6 C1 B3 113.0(4) . . ?
B4 C1 C2 111.0(4) . . ?
B5 C1 C2 111.0(4) . . ?
B6 C1 C2 60.8(3) . . ?
B3 C1 C2 60.5(3) . . ?
B4 C1 Se1 124.5(3) . . ?
B5 C1 Se1 121.4(3) . . ?
B6 C1 Se1 113.7(3) . . ?
B3 C1 Se1 118.4(3) . . ?
C2 C1 Se1 115.3(3) . . ?
C13 C2 B7 120.7(4) . . ?
C13 C2 B11 121.5(4) . . ?
B7 C2 B11 63.0(3) . . ?
C13 C2 C1 120.2(4) . . ?
B7 C2 C1 108.8(4) . . ?
B11 C2 C1 109.3(4) . . ?
C13 C2 B6 120.1(4) . . ?
B7 C2 B6 112.7(4) . . ?
B11 C2 B6 62.5(3) . . ?
C1 C2 B6 59.0(3) . . ?
C13 C2 B3 116.5(4) . . ?
B7 C2 B3 62.6(3) . . ?
B11 C2 B3 114.3(4) . . ?
C1 C2 B3 59.7(3) . . ?
B6 C2 B3 110.7(4) . . ?
C1 B3 C2 59.8(3) . . ?
C1 B3 B8 104.4(4) . . ?
C2 B3 B8 104.7(4) . . ?
C1 B3 B4 57.8(3) . . ?
C2 B3 B4 106.4(4) . . ?
B8 B3 B4 60.3(3) . . ?
C1 B3 B7 105.0(4) . . ?
C2 B3 B7 57.7(3) . . ?
B8 B3 B7 59.5(3) . . ?
B4 B3 B7 107.7(4) . . ?
C1 B3 H3 124.0 . . ?
C2 B3 H3 123.4 . . ?
B8 B3 H3 123.3 . . ?
B4 B3 H3 121.9 . . ?
B7 B3 H3 122.8 . . ?
C1 B4 B3 59.4(3) . . ?
C1 B4 B5 58.5(3) . . ?
B3 B4 B5 108.0(4) . . ?
C1 B4 B8 105.0(4) . . ?
B3 B4 B8 59.5(3) . . ?
B5 B4 B8 107.6(4) . . ?
C1 B4 B9 104.7(4) . . ?
B3 B4 B9 108.0(5) . . ?
B5 B4 B9 59.4(4) . . ?
B8 B4 B9 60.4(4) . . ?
C1 B4 H4 124.4 . . ?
B3 B4 H4 121.4 . . ?
B5 B4 H4 121.9 . . ?
B8 B4 H4 122.4 . . ?
B9 B4 H4 122.4 . . ?
C1 B5 B6 58.8(3) . . ?
C1 B5 B9 105.2(4) . . ?
B6 B5 B9 108.2(5) . . ?
C1 B5 B4 58.1(3) . . ?
B6 B5 B4 107.3(4) . . ?
B9 B5 B4 60.5(3) . . ?
C1 B5 B10 105.6(4) . . ?
B6 B5 B10 60.1(3) . . ?
B9 B5 B10 60.5(4) . . ?
B4 B5 B10 108.6(4) . . ?
C1 B5 H5 124.5 . . ?
B6 B5 H5 121.8 . . ?
B9 B5 H5 121.9 . . ?
B4 B5 H5 121.7 . . ?
B10 B5 H5 121.7 . . ?
C1 B6 C2 60.2(3) . . ?
C1 B6 B5 58.6(3) . . ?
C2 B6 B5 107.3(4) . . ?
C1 B6 B10 105.6(4) . . ?
C2 B6 B10 105.6(4) . . ?
B5 B6 B10 60.4(3) . . ?
C1 B6 B11 106.7(4) . . ?
C2 B6 B11 58.0(3) . . ?
B5 B6 B11 109.3(4) . . ?
B10 B6 B11 60.5(3) . . ?
C1 B6 H6 123.1 . . ?
C2 B6 H6 123.1 . . ?
B5 B6 H6 121.2 . . ?
B10 B6 H6 122.8 . . ?
B11 B6 H6 121.6 . . ?
C2 B7 B8 106.5(4) . . ?
C2 B7 B12 106.1(4) . . ?
B8 B7 B12 60.5(3) . . ?
C2 B7 B11 58.7(3) . . ?
B8 B7 B11 109.4(4) . . ?
B12 B7 B11 60.9(3) . . ?
C2 B7 B3 59.7(3) . . ?
B8 B7 B3 59.7(3) . . ?
B12 B7 B3 108.0(4) . . ?
B11 B7 B3 108.4(4) . . ?
C2 B7 H7 123.7 . . ?
B8 B7 H7 121.5 . . ?
B12 B7 H7 121.8 . . ?
B11 B7 H7 120.9 . . ?
B3 B7 H7 121.6 . . ?
B7 B8 B3 60.8(4) . . ?
B7 B8 B12 59.8(4) . . ?
B3 B8 B12 108.4(5) . . ?
B7 B8 B4 108.7(5) . . ?
B3 B8 B4 60.2(4) . . ?
B12 B8 B4 107.8(5) . . ?
B7 B8 B9 107.9(5) . . ?
B3 B8 B9 108.2(5) . . ?
B12 B8 B9 59.7(4) . . ?
B4 B8 B9 59.9(4) . . ?
B7 B8 H8 121.3 . . ?
B3 B8 H8 121.2 . . ?
B12 B8 H8 121.9 . . ?
B4 B8 H8 121.6 . . ?
B9 B8 H8 122.0 . . ?
B5 B9 B12 107.7(5) . . ?
B5 B9 B4 60.1(4) . . ?
B12 B9 B4 107.5(5) . . ?
B5 B9 B10 60.1(4) . . ?
B12 B9 B10 59.8(4) . . ?
B4 B9 B10 108.1(5) . . ?
B5 B9 B8 107.5(5) . . ?
B12 B9 B8 59.6(4) . . ?
B4 B9 B8 59.7(3) . . ?
B10 B9 B8 107.4(5) . . ?
B5 B9 H9 121.7 . . ?
B12 B9 H9 122.1 . . ?
B4 B9 H9 121.8 . . ?
B10 B9 H9 121.8 . . ?
B8 B9 H9 122.3 . . ?
B6 B10 B12 107.2(4) . . ?
B6 B10 B5 59.5(3) . . ?
B12 B10 B5 107.2(4) . . ?
B6 B10 B9 106.9(4) . . ?
B12 B10 B9 59.9(4) . . ?
B5 B10 B9 59.4(4) . . ?
B6 B10 B11 60.0(3) . . ?
B12 B10 B11 60.4(3) . . ?
B5 B10 B11 108.2(4) . . ?
B9 B10 B11 108.5(5) . . ?
B6 B10 H10 122.5 . . ?
B12 B10 H10 122.1 . . ?
B5 B10 H10 122.1 . . ?
B9 B10 H10 122.0 . . ?
B11 B10 H10 121.0 . . ?
C2 B11 B7 58.3(3) . . ?
C2 B11 B6 59.5(3) . . ?
B7 B11 B6 106.6(4) . . ?
C2 B11 B10 105.9(4) . . ?
B7 B11 B10 106.8(4) . . ?
B6 B11 B10 59.5(3) . . ?
C2 B11 B12 104.3(4) . . ?
B7 B11 B12 59.1(3) . . ?
B6 B11 B12 106.0(4) . . ?
B10 B11 B12 59.3(3) . . ?
C2 B11 H11 123.8 . . ?
B7 B11 H11 122.6 . . ?
B6 B11 H11 122.4 . . ?
B10 B11 H11 122.4 . . ?
B12 B11 H11 123.5 . . ?
B7 B12 B8 59.7(3) . . ?
B7 B12 B10 108.4(4) . . ?
B8 B12 B10 108.8(5) . . ?
B7 B12 B9 108.7(4) . . ?
B8 B12 B9 60.7(4) . . ?
B10 B12 B9 60.4(4) . . ?
B7 B12 B11 60.1(3) . . ?
B8 B12 B11 108.2(4) . . ?
B10 B12 B11 60.3(4) . . ?
B9 B12 B11 108.9(5) . . ?
B7 B12 H12 121.7 . . ?
B8 B12 H12 121.5 . . ?
B10 B12 H12 121.3 . . ?
B9 B12 H12 121.0 . . ?
B11 B12 H12 121.5 . . ?
C14 C13 C18 118.8(5) . . ?
C14 C13 C2 121.3(4) . . ?
C18 C13 C2 119.8(5) . . ?
C15 C14 C13 120.8(5) . . ?
C15 C14 H14 119.6 . . ?
C13 C14 H14 119.6 . . ?
C14 C15 C16 120.2(6) . . ?
C14 C15 H15 119.9 . . ?
C16 C15 H15 119.9 . . ?
C17 C16 C15 120.1(6) . . ?
C17 C16 H16 119.9 . . ?
C15 C16 H16 119.9 . . ?
C16 C17 C18 120.2(6) . . ?
C16 C17 H17 119.9 . . ?
C18 C17 H17 119.9 . . ?
C13 C18 C17 119.9(5) . . ?
C13 C18 H18 120.1 . . ?
C17 C18 H18 120.1 . . ?
B24 C21 B25 63.7(3) . . ?
B24 C21 B26 115.0(4) . . ?
B25 C21 B26 62.8(3) . . ?
B24 C21 B23 62.9(3) . . ?
B25 C21 B23 115.3(4) . . ?
B26 C21 B23 113.1(4) . . ?
B24 C21 C22 110.5(4) . . ?
B25 C21 C22 110.9(4) . . ?
B26 C21 C22 60.6(3) . . ?
B23 C21 C22 60.2(3) . . ?
B24 C21 Se2 125.5(3) . . ?
B25 C21 Se2 120.6(4) . . ?
B26 C21 Se2 112.2(3) . . ?
B23 C21 Se2 119.2(3) . . ?
C22 C21 Se2 115.4(3) . . ?
C33 C22 B31 120.5(4) . . ?
C33 C22 B27 122.4(4) . . ?
B31 C22 B27 63.1(3) . . ?
C33 C22 B23 119.8(4) . . ?
B31 C22 B23 113.4(4) . . ?
B27 C22 B23 62.6(3) . . ?
C33 C22 C21 120.2(4) . . ?
B31 C22 C21 108.4(4) . . ?
B27 C22 C21 108.8(4) . . ?
B23 C22 C21 59.3(3) . . ?
C33 C22 B26 116.0(4) . . ?
B31 C22 B26 62.9(3) . . ?
B27 C22 B26 114.1(4) . . ?
B23 C22 B26 110.8(4) . . ?
C21 C22 B26 58.9(3) . . ?
C21 B23 C22 60.5(3) . . ?
C21 B23 B28 104.0(4) . . ?
C22 B23 B28 104.9(4) . . ?
C21 B23 B24 57.9(3) . . ?
C22 B23 B24 106.8(4) . . ?
B28 B23 B24 59.2(4) . . ?
C21 B23 B27 106.3(4) . . ?
C22 B23 B27 58.2(3) . . ?
B28 B23 B27 59.9(4) . . ?
B24 B23 B27 107.8(4) . . ?
C21 B23 H23 123.5 . . ?
C22 B23 H23 122.9 . . ?
B28 B23 H23 123.9 . . ?
B24 B23 H23 122.2 . . ?
B27 B23 H23 122.1 . . ?
C21 B24 B28 105.5(4) . . ?
C21 B24 B29 105.1(4) . . ?
B28 B24 B29 60.7(4) . . ?
C21 B24 B23 59.1(3) . . ?
B28 B24 B23 60.0(4) . . ?
B29 B24 B23 108.4(4) . . ?
C21 B24 B25 58.5(3) . . ?
B28 B24 B25 108.4(4) . . ?
B29 B24 B25 59.9(3) . . ?
B23 B24 B25 107.9(4) . . ?
C21 B24 H24 124.4 . . ?
B28 B24 H24 121.8 . . ?
B29 B24 H24 122.0 . . ?
B23 B24 H24 121.4 . . ?
B25 B24 H24 121.7 . . ?
C21 B25 B26 58.7(3) . . ?
C21 B25 B29 104.3(4) . . ?
B26 B25 B29 108.1(4) . . ?
C21 B25 B30 105.1(4) . . ?
B26 B25 B30 60.5(3) . . ?
B29 B25 B30 60.0(4) . . ?
C21 B25 B24 57.8(3) . . ?
B26 B25 B24 106.9(4) . . ?
B29 B25 B24 59.6(3) . . ?
B30 B25 B24 107.3(5) . . ?
C21 B25 H25 124.9 . . ?
B26 B25 H25 121.5 . . ?
B29 B25 H25 122.5 . . ?
B30 B25 H25 122.1 . . ?
B24 B25 H25 122.5 . . ?
C21 B26 C22 60.4(3) . . ?
C21 B26 B25 58.4(3) . . ?
C22 B26 B25 107.2(4) . . ?
C21 B26 B30 104.4(4) . . ?
C22 B26 B30 104.2(4) . . ?
B25 B26 B30 59.9(3) . . ?
C21 B26 B31 105.3(4) . . ?
C22 B26 B31 57.5(3) . . ?
B25 B26 B31 107.3(4) . . ?
B30 B26 B31 59.0(4) . . ?
C21 B26 H26 123.5 . . ?
C22 B26 H26 123.1 . . ?
B25 B26 H26 121.7 . . ?
B30 B26 H26 123.9 . . ?
B31 B26 H26 123.1 . . ?
C22 B27 B28 105.4(4) . . ?
C22 B27 B31 58.2(3) . . ?
B28 B27 B31 107.1(5) . . ?
C22 B27 B23 59.3(3) . . ?
B28 B27 B23 59.4(3) . . ?
B31 B27 B23 106.8(4) . . ?
C22 B27 B32 104.6(5) . . ?
B28 B27 B32 60.2(4) . . ?
B31 B27 B32 59.2(3) . . ?
B23 B27 B32 107.1(5) . . ?
C22 B27 H27 124.2 . . ?
B28 B27 H27 122.3 . . ?
B31 B27 H27 122.5 . . ?
B23 B27 H27 122.0 . . ?
B32 B27 H27 122.7 . . ?
B24 B28 B23 60.9(4) . . ?
B24 B28 B27 109.8(4) . . ?
B23 B28 B27 60.7(3) . . ?
B24 B28 B29 60.4(4) . . ?
B23 B28 B29 108.9(4) . . ?
B27 B28 B29 108.7(5) . . ?
B24 B28 B32 108.0(5) . . ?
B23 B28 B32 108.3(4) . . ?
B27 B28 B32 60.4(4) . . ?
B29 B28 B32 59.2(4) . . ?
B24 B28 H28 120.9 . . ?
B23 B28 H28 121.0 . . ?
B27 B28 H28 120.7 . . ?
B29 B28 H28 121.6 . . ?
B32 B28 H28 122.2 . . ?
B32 B29 B24 107.8(5) . . ?
B32 B29 B28 60.5(4) . . ?
B24 B29 B28 58.9(4) . . ?
B32 B29 B25 108.0(4) . . ?
B24 B29 B25 60.5(3) . . ?
B28 B29 B25 107.5(4) . . ?
B32 B29 B30 59.5(4) . . ?
B24 B29 B30 108.1(4) . . ?
B28 B29 B30 107.6(4) . . ?
B25 B29 B30 60.1(3) . . ?
B32 B29 H29 121.7 . . ?
B24 B29 H29 121.9 . . ?
B28 B29 H29 122.2 . . ?
B25 B29 H29 121.6 . . ?
B30 B29 H29 121.9 . . ?
B32 B30 B31 60.1(4) . . ?
B32 B30 B29 59.6(4) . . ?
B31 B30 B29 107.8(5) . . ?
B32 B30 B25 107.9(5) . . ?
B31 B30 B25 108.4(4) . . ?
B29 B30 B25 59.9(3) . . ?
B32 B30 B26 108.1(5) . . ?
B31 B30 B26 60.5(3) . . ?
B29 B30 B26 107.4(4) . . ?
B25 B30 B26 59.7(3) . . ?
B32 B30 H30 121.8 . . ?
B31 B30 H30 121.3 . . ?
B29 B30 H30 122.2 . . ?
B25 B30 H30 121.7 . . ?
B26 B30 H30 121.8 . . ?
C22 B31 B32 106.0(4) . . ?
C22 B31 B30 107.1(4) . . ?
B32 B31 B30 59.8(4) . . ?
C22 B31 B27 58.7(3) . . ?
B32 B31 B27 60.5(4) . . ?
B30 B31 B27 108.8(5) . . ?
C22 B31 B26 59.6(3) . . ?
B32 B31 B26 107.8(4) . . ?
B30 B31 B26 60.5(3) . . ?
B27 B31 B26 108.0(4) . . ?
C22 B31 H31 123.3 . . ?
B32 B31 H31 122.3 . . ?
B30 B31 H31 121.4 . . ?
B27 B31 H31 121.4 . . ?
B26 B31 H31 121.5 . . ?
B30 B32 B29 60.8(4) . . ?
B30 B32 B31 60.2(4) . . ?
B29 B32 B31 108.8(5) . . ?
B30 B32 B28 108.4(5) . . ?
B29 B32 B28 60.3(4) . . ?
B31 B32 B28 107.4(4) . . ?
B30 B32 B27 108.9(5) . . ?
B29 B32 B27 108.8(4) . . ?
B31 B32 B27 60.3(3) . . ?
B28 B32 B27 59.5(4) . . ?
B30 B32 H32 121.0 . . ?
B29 B32 H32 120.9 . . ?
B31 B32 H32 121.7 . . ?
B28 B32 H32 122.2 . . ?
B27 B32 H32 121.3 . . ?
C38 C33 C34 118.3(5) . . ?
C38 C33 C22 122.1(4) . . ?
C34 C33 C22 119.5(4) . . ?
C35 C34 C33 120.7(5) . . ?
C35 C34 H34 119.7 . . ?
C33 C34 H34 119.7 . . ?
C36 C35 C34 120.9(5) . . ?
C36 C35 H35 119.5 . . ?
C34 C35 H35 119.5 . . ?
C35 C36 C37 119.2(5) . . ?
C35 C36 H36 120.4 . . ?
C37 C36 H36 120.4 . . ?
C36 C37 C38 119.9(5) . . ?
C36 C37 H37 120.0 . . ?
C38 C37 H37 120.0 . . ?
C33 C38 C37 121.0(5) . . ?
C33 C38 H38 119.5 . . ?
C37 C38 H38 119.5 . . ?

loop_
_geom_bond_atom_site_label_1
_geom_bond_atom_site_label_2
_geom_bond_distance
_geom_bond_site_symmetry_2
_geom_bond_publ_flag
Se1 C1 1.945(5) . ?
Se1 Se2 2.3038(7) . ?
Se2 C21 1.949(5) . ?
C1 B4 1.694(7) . ?
C1 B5 1.701(7) . ?
C1 B6 1.704(7) . ?
C1 B3 1.723(7) . ?
C1 C2 1.726(6) . ?
C2 C13 1.499(7) . ?
C2 B7 1.702(7) . ?
C2 B11 1.710(7) . ?
C2 B6 1.736(7) . ?
C2 B3 1.738(8) . ?
B3 B8 1.769(9) . ?
B3 B4 1.781(9) . ?
B3 B7 1.789(8) . ?
B3 H3 1.1200 . ?
B4 B5 1.782(8) . ?
B4 B8 1.784(8) . ?
B4 B9 1.789(9) . ?
B4 H4 1.1200 . ?
B5 B6 1.768(8) . ?
B5 B9 1.770(10) . ?
B5 B10 1.783(9) . ?
B5 H5 1.1200 . ?
B6 B10 1.778(8) . ?
B6 B11 1.787(8) . ?
B6 H6 1.1200 . ?
B7 B8 1.764(9) . ?
B7 B12 1.765(8) . ?
B7 B11 1.783(8) . ?
B7 H7 1.1200 . ?
B8 B12 1.777(8) . ?
B8 B9 1.798(9) . ?
B8 H8 1.1200 . ?
B9 B12 1.780(10) . ?
B9 B10 1.789(9) . ?
B9 H9 1.1200 . ?
B10 B12 1.778(9) . ?
B10 B11 1.797(8) . ?
B10 H10 1.1200 . ?
B11 B12 1.798(9) . ?
B11 H11 1.1200 . ?
B12 H12 1.1200 . ?
C13 C14 1.388(7) . ?
C13 C18 1.396(7) . ?
C14 C15 1.380(8) . ?
C14 H14 0.9500 . ?
C15 C16 1.386(9) . ?
C15 H15 0.9500 . ?
C16 C17 1.367(9) . ?
C16 H16 0.9500 . ?
C17 C18 1.405(8) . ?
C17 H17 0.9500 . ?
C18 H18 0.9500 . ?
C21 B24 1.697(7) . ?
C21 B25 1.709(8) . ?
C21 B26 1.715(7) . ?
C21 B23 1.719(8) . ?
C21 C22 1.741(7) . ?
C22 C33 1.504(7) . ?
C22 B31 1.705(7) . ?
C22 B27 1.715(7) . ?
C22 B23 1.735(7) . ?
C22 B26 1.745(7) . ?
B23 B28 1.768(9) . ?
B23 B24 1.783(9) . ?
B23 B27 1.791(8) . ?
B23 H23 1.1200 . ?
B24 B28 1.753(9) . ?
B24 B29 1.780(9) . ?
B24 B25 1.797(8) . ?
B24 H24 1.1200 . ?
B25 B26 1.785(8) . ?
B25 B29 1.786(9) . ?
B25 B30 1.789(9) . ?
B25 H25 1.1200 . ?
B26 B30 1.800(8) . ?
B26 B31 1.800(8) . ?
B26 H26 1.1200 . ?
B27 B28 1.777(9) . ?
B27 B31 1.789(9) . ?
B27 B32 1.792(10) . ?
B27 H27 1.1200 . ?
B28 B29 1.784(10) . ?
B28 B32 1.789(9) . ?
B28 H28 1.1200 . ?
B29 B32 1.766(10) . ?
B29 B30 1.787(9) . ?
B29 H29 1.1200 . ?
B30 B32 1.764(10) . ?
B30 B31 1.771(9) . ?
B30 H30 1.1200 . ?
B31 B32 1.770(8) . ?
B31 H31 1.1200 . ?
B32 H32 1.1200 . ?
C33 C38 1.382(7) . ?
C33 C34 1.385(7) . ?
C34 C35 1.384(7) . ?
C34 H34 0.9500 . ?
C35 C36 1.367(8) . ?
C35 H35 0.9500 . ?
C36 C37 1.388(7) . ?
C36 H36 0.9500 . ?
C37 C38 1.389(8) . ?
C37 H37 0.9500 . ?
C38 H38 0.9500 . ?

loop_
_geom_torsion_atom_site_label_1
_geom_torsion_atom_site_label_2
_geom_torsion_atom_site_label_3
_geom_torsion_atom_site_label_4
_geom_torsion
_geom_torsion_site_symmetry_1
_geom_torsion_site_symmetry_2
_geom_torsion_site_symmetry_3
_geom_torsion_site_symmetry_4
_geom_torsion_publ_flag
C1 Se1 Se2 C21 -98.9(2) . . . . ?
C2 C1 Se1 Se2 -113.7(3) . . . . ?
C22 C21 Se2 Se1 -116.3(3) . . . . ?
Se1 C1 C2 C13 4.8(5) . . . . ?
Se2 C21 C22 C33 1.6(5) . . . . ?
C33 C22 C2 C13 -12.7(4) . . . . ?
C1 C2 C13 C14 -73.3(6) . . . . ?
C1 C2 C13 C18 110.3(5) . . . . ?
C21 C22 C33 C34 -115.5(5) . . . . ?
C21 C22 C33 C38 67.1(6) . . . . ?
